data_2205776
loop_
_publ_author_name
'Klap\"otke, Thomas M.'
'Polborn, Kurt'
'Weigand, Jan J.'

_publ_section_title
;
 Dodecahydroxycyclohexane dihydrate
;
_journal_issue 5
_journal_name_full 'Acta Crystallographica Section E'
_journal_page_first o1393
_journal_page_last o1395
_journal_paper_doi 10.1107/S1600536805010007
_journal_volume 61
_journal_year 2005
_chemical_formula_iupac 'C6 H12 O12, 2H2 O'
_chemical_formula_moiety 'C6 H12 O12, 2H2 O'
_chemical_formula_structural 'C6 H16 O14'
_chemical_formula_sum 'C6 H16 O14'
_chemical_formula_weight 312.19
_chemical_name_common
;
triquinoyl octahydrate
;
_chemical_name_systematic
;
Dodecahydroxycyclohexane dihydrate
;
_space_group_IT_number 2
_symmetry_cell_setting triclinic
_symmetry_space_group_name_Hall '-P 1'
_symmetry_space_group_name_H-M 'P -1'
_atom_sites_solution_hydrogens geom
_atom_sites_solution_primary direct
_atom_sites_solution_secondary difmap
_cell_angle_alpha 70.443(8)
_cell_angle_beta 80.153(8)
_cell_angle_gamma 63.973(10)
_cell_formula_units_Z 1
_cell_length_a 6.1829(8)
_cell_length_b 7.0696(8)
_cell_length_c 7.3023(6)
_cell_measurement_reflns_used 22
_cell_measurement_temperature 295(2)
_cell_measurement_theta_max 18
_cell_measurement_theta_min 9
_cell_volume 270.16(6)
_computing_cell_refinement 'CAD-4 Software'
_computing_data_collection 'CAD-4 Software (Nonius, 1994)'
_computing_data_reduction 'OpenMoleN (Nonius, 1997)'
_computing_molecular_graphics 'DIAMOND (Brandenburg, 2000)'
_computing_publication_material SHELXL97
_computing_structure_refinement 'SHELXL97 (Sheldrick, 1997)'
_computing_structure_solution 'SHELXS97 (Sheldrick, 1997)'
_diffrn_ambient_temperature 295(2)
_diffrn_measured_fraction_theta_full 1.000
_diffrn_measured_fraction_theta_max 1.000
_diffrn_measurement_device_type 'Nonius MACH3'
_diffrn_measurement_method \w-2\q
_diffrn_radiation_monochromator graphite
_diffrn_radiation_source 'fine-focus sealed tube'
_diffrn_radiation_type MoK\a
_diffrn_radiation_wavelength 0.71073
_diffrn_reflns_av_R_equivalents 0.0097
_diffrn_reflns_av_sigmaI/netI 0.0083
_diffrn_reflns_limit_h_max 7
_diffrn_reflns_limit_h_min 0
_diffrn_reflns_limit_k_max 8
_diffrn_reflns_limit_k_min -7
_diffrn_reflns_limit_l_max 8
_diffrn_reflns_limit_l_min -8
_diffrn_reflns_number 1046
_diffrn_reflns_theta_full 24.97
_diffrn_reflns_theta_max 24.97
_diffrn_reflns_theta_min 2.96
_diffrn_standards_decay_% 1.9
_diffrn_standards_interval_time 7200
_diffrn_standards_number 3
_exptl_absorpt_coefficient_mu 0.198
_exptl_absorpt_correction_T_max 0.9762
_exptl_absorpt_correction_T_min 0.9446
_exptl_absorpt_correction_type psi-scan
_exptl_absorpt_process_details '(North et al., 1968)'
_exptl_crystal_colour colourless
_exptl_crystal_density_diffrn 1.919
_exptl_crystal_density_method 'not measured'
_exptl_crystal_description plate
_exptl_crystal_F_000 164
_exptl_crystal_size_max 0.47
_exptl_crystal_size_mid 0.43
_exptl_crystal_size_min 0.10
_refine_diff_density_max 0.361
_refine_diff_density_min -0.427
_refine_ls_extinction_coef 0.155(19)
_refine_ls_extinction_expression Fc^*^=kFc[1+0.001xFc^2^\l^3^/sin(2\q)]^-1/4^
_refine_ls_extinction_method SHELXL97
_refine_ls_goodness_of_fit_ref 1.098
_refine_ls_hydrogen_treatment constr
_refine_ls_matrix_type full
_refine_ls_number_parameters 98
_refine_ls_number_reflns 948
_refine_ls_number_restraints 0
_refine_ls_restrained_S_all 1.098
_refine_ls_R_factor_all 0.0348
_refine_ls_R_factor_gt 0.0328
_refine_ls_shift/su_max 0.000
_refine_ls_shift/su_mean 0.000
_refine_ls_structure_factor_coef Fsqd
_refine_ls_weighting_details 'calc w = 1/[\s^2^(Fo^2^)+(0.0441P)^2^+0.2382P] where P = (Fo^2^+2Fc^2^)/3'
_refine_ls_weighting_scheme calc
_refine_ls_wR_factor_gt 0.0886
_refine_ls_wR_factor_ref 0.0908
_reflns_number_gt 893
_reflns_number_total 948
_reflns_threshold_expression I>2\s(I)
_cod_data_source_file ob6498.cif
_cod_data_source_block I
_cod_original_cell_volume 270.16(5)
_cod_original_sg_symbol_Hall -P1
_cod_database_code 2205776
_cod_database_fobs_code 2205776

loop_
_symmetry_equiv_pos_as_xyz
'x, y, z'
'-x, -y, -z'

loop_
_atom_site_label
_atom_site_fract_x
_atom_site_fract_y
_atom_site_fract_z
_atom_site_U_iso_or_equiv
_atom_site_adp_type
_atom_site_calc_flag
_atom_site_refinement_flags
_atom_site_occupancy
_atom_site_type_symbol
O1 0.2756(2) 0.2131(2) 0.61259(18) 0.0196(3) Uani d . 1 O
H1 0.3392 0.0804 0.6258 0.023 Uiso calc R 1 H
O2 0.6829(2) 0.12722(19) 0.61615(17) 0.0182(3) Uani d . 1 O
H2 0.7012 0.0875 0.7337 0.022 Uiso calc R 1 H
O3 0.4065(2) 0.3354(2) 0.89185(17) 0.0192(3) Uani d . 1 O
H3 0.3008 0.2894 0.9268 0.023 Uiso calc R 1 H
O4 0.1347(2) 0.6042(2) 0.67023(18) 0.0179(3) Uani d . 1 O
H4 0.1205 0.7020 0.5673 0.021 Uiso calc R 1 H
O5 0.7677(2) 0.4402(2) 0.71644(18) 0.0193(3) Uani d . 1 O
H5 0.8615 0.4998 0.6763 0.023 Uiso calc R 1 H
O6 0.4379(2) 0.7556(2) 0.74223(17) 0.0202(4) Uani d . 1 O
H6 0.4816 0.7043 0.8550 0.024 Uiso calc R 1 H
O7 1.0816(3) 0.1603(2) 1.04555(19) 0.0289(4) Uani d . 1 O
H7A 0.9602 0.2124 1.1401 0.035 Uiso d R 1 H
H7B 0.9742 0.2469 0.9401 0.035 Uiso d R 1 H
C1 0.4533(3) 0.2953(3) 0.5717(2) 0.0143(4) Uani d . 1 C
C2 0.3803(3) 0.4570(3) 0.6963(2) 0.0142(4) Uani d . 1 C
C3 0.5388(3) 0.5886(3) 0.6498(2) 0.0145(4) Uani d . 1 C

loop_
_atom_site_aniso_label
_atom_site_aniso_U_11
_atom_site_aniso_U_22
_atom_site_aniso_U_33
_atom_site_aniso_U_12
_atom_site_aniso_U_13
_atom_site_aniso_U_23
O1 0.0200(7) 0.0178(6) 0.0249(7) -0.0116(5) 0.0006(5) -0.0064(5)
O2 0.0183(7) 0.0165(6) 0.0160(6) -0.0038(5) -0.0035(5) -0.0033(5)
O3 0.0237(7) 0.0247(7) 0.0120(6) -0.0144(6) -0.0009(5) -0.0024(5)
O4 0.0143(6) 0.0195(7) 0.0180(6) -0.0059(5) -0.0004(5) -0.0046(5)
O5 0.0158(6) 0.0220(7) 0.0206(7) -0.0096(5) -0.0056(5) -0.0021(5)
O6 0.0296(8) 0.0189(7) 0.0153(6) -0.0101(6) -0.0028(5) -0.0078(5)
O7 0.0272(8) 0.0337(8) 0.0207(7) -0.0107(6) 0.0012(6) -0.0051(6)
C1 0.0137(8) 0.0147(8) 0.0156(8) -0.0068(7) -0.0019(6) -0.0038(7)
C2 0.0140(8) 0.0161(8) 0.0120(8) -0.0061(7) -0.0012(6) -0.0031(7)
C3 0.0161(9) 0.0144(8) 0.0148(9) -0.0065(7) -0.0024(6) -0.0053(7)

loop_
_atom_type_symbol
_atom_type_description
_atom_type_scat_dispersion_real
_atom_type_scat_dispersion_imag
_atom_type_scat_source
C C 0.0033 0.0016 'International Tables Vol C Tables 4.2.6.8 and 6.1.1.4'
H H 0.0000 0.0000 'International Tables Vol C Tables 4.2.6.8 and 6.1.1.4'
O O 0.0106 0.0060 'International Tables Vol C Tables 4.2.6.8 and 6.1.1.4'

loop_
_geom_angle_atom_site_label_1
_geom_angle_atom_site_label_2
_geom_angle_atom_site_label_3
_geom_angle_site_symmetry_1
_geom_angle_site_symmetry_3
_geom_angle
_geom_angle_publ_flag
C1 O1 H1 . . 109.5 n
C1 O2 H2 . . 109.5 n
C2 O3 H3 . . 109.5 n
C2 O4 H4 . . 109.5 n
C3 O5 H5 . . 109.5 n
C3 O6 H6 . . 109.5 n
H7A O7 H7B . . 93.1 n
O2 C1 O1 . . 111.93(13) y
O2 C1 C3 . 2_666 106.13(13) y
O1 C1 C3 . 2_666 109.27(13) y
O2 C1 C2 . . 111.45(13) y
O1 C1 C2 . . 105.63(13) y
C3 C1 C2 2_666 . 112.52(13) y
O3 C2 O4 . . 107.37(13) y
O3 C2 C3 . . 107.66(13) y
O4 C2 C3 . . 109.92(13) y
O3 C2 C1 . . 108.62(13) y
O4 C2 C1 . . 109.99(13) y
C3 C2 C1 . . 113.08(13) y
O5 C3 O6 . . 111.14(13) y
O5 C3 C1 . 2_666 111.13(14) y
O6 C3 C1 . 2_666 106.69(13) y
O5 C3 C2 . . 107.33(13) y
O6 C3 C2 . . 109.66(13) y
C1 C3 C2 2_666 . 110.93(13) y

loop_
_geom_bond_atom_site_label_1
_geom_bond_atom_site_label_2
_geom_bond_site_symmetry_2
_geom_bond_distance
_geom_bond_publ_flag
O1 C1 . 1.402(2) y
O1 H1 . 0.8200 n
O2 C1 . 1.397(2) y
O2 H2 . 0.8200 n
O3 C2 . 1.393(2) y
O3 H3 . 0.8200 n
O4 C2 . 1.416(2) y
O4 H4 . 0.8200 n
O5 C3 . 1.390(2) y
O5 H5 . 0.8200 n
O6 C3 . 1.408(2) y
O6 H6 . 0.8200 n
O7 H7A . 0.9621 n
O7 H7B . 0.9548 n
C1 C3 2_666 1.553(2) y
C1 C2 . 1.562(2) y
C2 C3 . 1.554(2) y
C3 C1 2_666 1.553(2) ?

loop_
_geom_hbond_atom_site_label_D
_geom_hbond_atom_site_label_H
_geom_hbond_atom_site_label_A
_geom_hbond_site_symmetry_A
_geom_hbond_distance_DH
_geom_hbond_distance_HA
_geom_hbond_distance_DA
_geom_hbond_angle_DHA
_geom_hbond_publ_flag
O1 H1 O6 1_545 0.82 2.00 2.791(2) 161 y
O2 H2 O3 . 0.8 2.36 2.782(2) 113 n
O2 H2 O7 2_757 0.82 2.06 2.761(2) 143 y
O3 H3 O7 1_455 0.82 1.89 2.704(2) 171 y
O4 H4 O2 2_666 0.82 2.09 2.768(2) 140 y
O4 H4 O5 2_666 0.82 2.46 2.877(2) 112 n
O5 H5 O1 1_655 0.82 2.56 2.931(2) 109 n
O5 H5 O4 1_655 0.82 2.11 2.897(2) 161 y
O5 H5 O1 2_666 0.82 2.35 2.748(2) 110 n
O6 H6 O3 2_667 0.82 1.97 2.769(2) 163 y
O7 H7A O4 2_667 0.96 2.05 2.877(2) 143 y
O7 H7A O6 2_667 0.96 2.40 3.211(2) 142 n
O7 H7B O5 . 0.95 1.96 2.916(2) 175 y

loop_
_geom_torsion_atom_site_label_1
_geom_torsion_atom_site_label_2
_geom_torsion_atom_site_label_3
_geom_torsion_atom_site_label_4
_geom_torsion_site_symmetry_1
_geom_torsion_site_symmetry_4
_geom_torsion
O2 C1 C2 O3 . . -53.70(17)
O1 C1 C2 O3 . . 68.08(16)
C3 C1 C2 O3 2_666 . -172.78(13)
O2 C1 C2 O4 . . -170.94(12)
O1 C1 C2 O4 . . -49.17(17)
C3 C1 C2 O4 2_666 . 69.97(17)
O2 C1 C2 C3 . . 65.75(18)
O1 C1 C2 C3 . . -172.48(13)
C3 C1 C2 C3 2_666 . -53.3(2)
O3 C2 C3 O5 . . 50.92(17)
O4 C2 C3 O5 . . 167.58(12)
C1 C2 C3 O5 . . -69.07(17)
O3 C2 C3 O6 . . -69.91(16)
O4 C2 C3 O6 . . 46.74(17)
C1 C2 C3 O6 . . 170.09(13)
O3 C2 C3 C1 . 2_666 172.49(13)
O4 C2 C3 C1 . 2_666 -70.85(17)
C1 C2 C3 C1 . 2_666 52.50(19)
